data_7119389
loop_
_publ_author_name
'Swamy, V. S. V. S. N.'
'Yadav, Sandeep'
'Pal, Shiv'
'Das, Tamal'
'Vanka, Kumar'
'Sen, Sakya S.'

_publ_section_title
;
 Facile access to a Ge(II) dication stabilized by isocyanides
;
_journal_issue 50
_journal_name_full 'Chemical Communications'
_journal_page_first 7890
_journal_page_last 7892
_journal_paper_doi 10.1039/c6cc03789e
_journal_volume 52
_journal_year 2016
_chemical_formula_moiety 'C36 H36 Cl6 Ge N4 2(Ge Cl3)'
_chemical_formula_sum 'C36 H36 Cl6 Ge3 N4'
_chemical_formula_weight 955.16
_chemical_properties_physical Air-sensitive,Moisture-sensitive
_space_group_crystal_system monoclinic
_space_group_IT_number 14
_space_group_name_Hall '-P 2ybc'
_space_group_name_H-M_alt 'P 1 21/c 1'
_symmetry_space_group_name_Hall '-P 2ybc'
_symmetry_space_group_name_H-M 'P 1 21/c 1'
_atom_sites_solution_hydrogens geom
_audit_creation_method SHELXL-2014/6
_audit_update_record
;
2016-04-11 deposited with the CCDC.
2016-05-23 downloaded from the CCDC.
;
_cell_angle_alpha 90
_cell_angle_beta 92.298(3)
_cell_angle_gamma 90
_cell_formula_units_Z 4
_cell_length_a 9.4771(5)
_cell_length_b 16.9192(9)
_cell_length_c 25.2949(14)
_cell_measurement_reflns_used 9906
_cell_measurement_temperature 100(2)
_cell_measurement_theta_max 24.66
_cell_measurement_theta_min 2.41
_cell_volume 4052.6(4)
_computing_structure_refinement 'SHELXL-2014/6 (Sheldrick, 2014)'
_diffrn_ambient_temperature 100(2)
_diffrn_measured_fraction_theta_full 0.951
_diffrn_measured_fraction_theta_max 0.997
_diffrn_measurement_device_type 'Bruker SMART X2S benchtop diffractometer'
_diffrn_radiation_type MoK\a
_diffrn_radiation_wavelength 0.71073
_diffrn_reflns_av_R_equivalents 0.1099
_diffrn_reflns_av_unetI/netI 0.0348
_diffrn_reflns_Laue_measured_fraction_full 0.951
_diffrn_reflns_Laue_measured_fraction_max 0.997
_diffrn_reflns_limit_h_max 11
_diffrn_reflns_limit_h_min -11
_diffrn_reflns_limit_k_max 20
_diffrn_reflns_limit_k_min -19
_diffrn_reflns_limit_l_max 29
_diffrn_reflns_limit_l_min -29
_diffrn_reflns_number 155326
_diffrn_reflns_point_group_measured_fraction_full 0.951
_diffrn_reflns_point_group_measured_fraction_max 0.997
_diffrn_reflns_theta_full 25.242
_diffrn_reflns_theta_max 24.854
_diffrn_reflns_theta_min 2.151
_exptl_absorpt_coefficient_mu 2.638
_exptl_absorpt_correction_type multi-scan
_exptl_absorpt_process_details 'Sheldrick,G.M.(2012) SADABS.Bruker AXS Inc.,Madison,Wisconsin, USA.'
_exptl_crystal_colour yellow
_exptl_crystal_density_diffrn 1.565
_exptl_crystal_description block
_exptl_crystal_F_000 1912
_exptl_crystal_size_max 0.110
_exptl_crystal_size_mid 0.100
_exptl_crystal_size_min 0.100
_exptl_transmission_factor_max 1.0000
_exptl_transmission_factor_min 0.8279
_refine_diff_density_max 1.860
_refine_diff_density_min -0.507
_refine_diff_density_rms 0.088
_refine_ls_extinction_coef .
_refine_ls_extinction_method none
_refine_ls_goodness_of_fit_ref 1.065
_refine_ls_hydrogen_treatment constr
_refine_ls_matrix_type full
_refine_ls_number_parameters 470
_refine_ls_number_reflns 6987
_refine_ls_number_restraints 0
_refine_ls_restrained_S_all 1.065
_refine_ls_R_factor_all 0.0634
_refine_ls_R_factor_gt 0.0409
_refine_ls_shift/su_max 0.003
_refine_ls_shift/su_mean 0.000
_refine_ls_structure_factor_coef Fsqd
_refine_ls_weighting_details 'w=1/[\s^2^(Fo^2^)+(0.0400P)^2^+9.1767P] where P=(Fo^2^+2Fc^2^)/3'
_refine_ls_weighting_scheme calc
_refine_ls_wR_factor_gt 0.0910
_refine_ls_wR_factor_ref 0.1005
_reflns_Friedel_coverage 0.000
_reflns_Friedel_fraction_full .
_reflns_Friedel_fraction_max .
_reflns_number_gt 5426
_reflns_number_total 6987
_reflns_threshold_expression 'I > 2\s(I)'
_cod_data_source_file c6cc03789e2.cif
_cod_data_source_block mo_SWAMI_0m_P21_c
_cod_database_code 7119389
_shelx_space_group_comment
;
The symmetry employed for this shelxl refinement is uniquely defined
by the following loop, which should always be used as a source of
symmetry information in preference to the above space-group names.
They are only intended as comments.
;
_shelx_estimated_absorpt_t_min 0.760
_shelx_estimated_absorpt_t_max 0.778
_shelxl_version_number 2014/6

loop_
_space_group_symop_operation_xyz
'x, y, z'
'-x, y+1/2, -z+1/2'
'-x, -y, -z'
'x, -y-1/2, z-1/2'

loop_
_atom_site_label
_atom_site_type_symbol
_atom_site_fract_x
_atom_site_fract_y
_atom_site_fract_z
_atom_site_U_iso_or_equiv
_atom_site_adp_type
_atom_site_occupancy
_atom_site_site_symmetry_order
_atom_site_calc_flag
_atom_site_refinement_flags_posn
_atom_site_refinement_flags_adp
_atom_site_refinement_flags_occupancy
_atom_site_disorder_assembly
_atom_site_disorder_group
Ge2 Ge 0.47448(5) 1.00682(3) 0.76790(2) 0.03100(18) Uani 0.9373(18) 1 d . . P A 1
Ge1 Ge 0.50109(5) 0.74282(3) 0.85110(2) 0.02848(13) Uani 1 1 d . . . . .
Ge3 Ge 0.01739(6) 0.71462(3) 0.97630(2) 0.0348(2) Uani 0.9163(18) 1 d . . P B 1
Cl1 Cl 0.39221(12) 0.88266(7) 0.74808(5) 0.0475(3) Uani 1 1 d . . . . .
Cl2 Cl 0.69928(13) 0.98011(7) 0.75053(7) 0.0577(4) Uani 1 1 d . . . . .
Cl3 Cl 0.41603(12) 1.06084(7) 0.68617(4) 0.0368(3) Uani 1 1 d . . . . .
Cl4 Cl -0.15448(12) 0.77985(8) 0.92785(5) 0.0494(3) Uani 1 1 d . . . . .
Cl5 Cl 0.06815(14) 0.81403(9) 1.03347(5) 0.0558(4) Uani 1 1 d . . . . .
Cl6 Cl 0.20118(12) 0.74225(8) 0.92314(4) 0.0422(3) Uani 1 1 d . . . . .
N1 N 0.2366(3) 0.67841(19) 0.78351(13) 0.0239(7) Uani 1 1 d . . . . .
N2 N 0.5655(4) 0.63788(19) 0.95374(13) 0.0250(8) Uani 1 1 d . . . . .
N3 N 0.7392(3) 0.77474(19) 0.76912(13) 0.0235(7) Uani 1 1 d . . . . .
N4 N 0.4549(4) 0.9154(2) 0.89989(13) 0.0263(8) Uani 1 1 d . . . . .
C1 C 0.3298(4) 0.7033(2) 0.80799(15) 0.0240(9) Uani 1 1 d . . . . .
C10 C 0.1233(4) 0.6478(2) 0.75201(16) 0.0244(9) Uani 1 1 d . . . . .
C19 C 0.1301(4) 0.6565(2) 0.69719(16) 0.0256(9) Uani 1 1 d . . . . .
C28 C 0.0191(4) 0.6248(3) 0.66727(17) 0.0327(10) Uani 1 1 d . . . . .
H6 H 0.0182 0.6296 0.6298 0.039 Uiso 1 1 calc R U . . .
C5 C -0.0905(5) 0.5862(3) 0.69045(18) 0.0378(11) Uani 1 1 d . . . . .
H5 H -0.1657 0.5651 0.6689 0.045 Uiso 1 1 calc R U . . .
C6 C -0.0922(4) 0.5778(3) 0.74434(18) 0.0347(11) Uani 1 1 d . . . . .
H4 H -0.1679 0.5502 0.7596 0.042 Uiso 1 1 calc R U . . .
C7 C 0.0148(4) 0.6090(2) 0.77683(16) 0.0280(9) Uani 1 1 d . . . . .
C8 C 0.0124(5) 0.5989(3) 0.83564(17) 0.0444(12) Uani 1 1 d . . . . .
H1 H -0.0834 0.6086 0.8474 0.067 Uiso 1 1 calc R U . . .
H3 H 0.0779 0.6365 0.8529 0.067 Uiso 1 1 calc R U . . .
H2 H 0.0410 0.5449 0.8451 0.067 Uiso 1 1 calc R U . . .
C9 C 0.2542(5) 0.6951(3) 0.67274(17) 0.0349(11) Uani 1 1 d . . . . .
H9 H 0.3373 0.6608 0.6772 0.052 Uiso 1 1 calc R U . . .
H7 H 0.2735 0.7460 0.6901 0.052 Uiso 1 1 calc R U . . .
H8 H 0.2331 0.7037 0.6349 0.052 Uiso 1 1 calc R U . . .
C2 C 0.5428(4) 0.6735(2) 0.91601(16) 0.0247(9) Uani 1 1 d . . . . .
C11 C 0.6002(4) 0.5949(2) 1.00014(15) 0.0250(9) Uani 1 1 d . . . . .
C12 C 0.5220(4) 0.6089(2) 1.04488(16) 0.0273(9) Uani 1 1 d . . . . .
C13 C 0.5603(5) 0.5665(3) 1.09001(17) 0.0342(10) Uani 1 1 d . . . . .
H10 H 0.5101 0.5742 1.1214 0.041 Uiso 1 1 calc R U . . .
C14 C 0.6704(5) 0.5130(3) 1.09008(18) 0.0399(11) Uani 1 1 d . . . . .
H11 H 0.6951 0.4846 1.1215 0.048 Uiso 1 1 calc R U . . .
C15 C 0.7448(5) 0.5004(3) 1.04530(18) 0.0363(11) Uani 1 1 d . . . . .
H12 H 0.8201 0.4633 1.0463 0.044 Uiso 1 1 calc R U . . .
C16 C 0.7117(4) 0.5412(2) 0.99831(16) 0.0295(10) Uani 1 1 d . . . . .
C17 C 0.7897(5) 0.5279(3) 0.94875(18) 0.0383(11) Uani 1 1 d . . . . .
H13 H 0.8278 0.5783 0.9366 0.057 Uiso 1 1 calc R U . . .
H15 H 0.7249 0.5061 0.9213 0.057 Uiso 1 1 calc R U . . .
H14 H 0.8673 0.4907 0.9559 0.057 Uiso 1 1 calc R U . . .
C18 C 0.4000(5) 0.6657(3) 1.04440(18) 0.0374(11) Uani 1 1 d . . . . .
H16 H 0.3604 0.6674 1.0796 0.056 Uiso 1 1 calc R U . . .
H18 H 0.3271 0.6482 1.0184 0.056 Uiso 1 1 calc R U . . .
H17 H 0.4329 0.7185 1.0349 0.056 Uiso 1 1 calc R U . . .
C3 C 0.6626(4) 0.7592(2) 0.80102(15) 0.0223(9) Uani 1 1 d . . . . .
C20 C 0.8238(4) 0.7973(2) 0.72721(16) 0.0250(9) Uani 1 1 d . . . . .
C21 C 0.7707(4) 0.7809(3) 0.67584(17) 0.0313(10) Uani 1 1 d . . . . .
C22 C 0.8512(5) 0.8065(3) 0.63506(18) 0.0388(11) Uani 1 1 d . . . . .
H24 H 0.8202 0.7965 0.5995 0.047 Uiso 1 1 calc R U . . .
C23 C 0.9768(5) 0.8469(3) 0.64523(19) 0.0431(12) Uani 1 1 d . . . . .
H19 H 1.0301 0.8645 0.6165 0.052 Uiso 1 1 calc R U . . .
C24 C 1.0252(5) 0.8616(3) 0.69593(19) 0.0369(11) Uani 1 1 d . . . . .
H23 H 1.1118 0.8892 0.7019 0.044 Uiso 1 1 calc R U . . .
C25 C 0.9497(4) 0.8368(2) 0.73876(17) 0.0295(10) Uani 1 1 d . . . . .
C26 C 0.9991(5) 0.8530(3) 0.79482(18) 0.0397(11) Uani 1 1 d . . . . .
H20 H 0.9425 0.8957 0.8093 0.060 Uiso 1 1 calc R U . . .
H21 H 1.0987 0.8687 0.7956 0.060 Uiso 1 1 calc R U . . .
H22 H 0.9884 0.8052 0.8161 0.060 Uiso 1 1 calc R U . . .
C27 C 0.6338(5) 0.7385(3) 0.66657(19) 0.0437(12) Uani 1 1 d . . . . .
H26 H 0.6182 0.7285 0.6286 0.066 Uiso 1 1 calc R U . . .
H27 H 0.5567 0.7712 0.6793 0.066 Uiso 1 1 calc R U . . .
H25 H 0.6367 0.6882 0.6857 0.066 Uiso 1 1 calc R U . . .
C4 C 0.4690(4) 0.8539(3) 0.88218(16) 0.0278(9) Uani 1 1 d . . . . .
C29 C 0.4413(5) 0.9908(2) 0.92292(15) 0.0277(10) Uani 1 1 d . . . . .
C30 C 0.3065(5) 1.0145(3) 0.93649(16) 0.0319(10) Uani 1 1 d . . . . .
C31 C 0.1794(5) 0.9632(3) 0.9278(2) 0.0449(12) Uani 1 1 d . . . . .
H29 H 0.1853 0.9182 0.9522 0.067 Uiso 1 1 calc R U . . .
H30 H 0.1755 0.9438 0.8912 0.067 Uiso 1 1 calc R U . . .
H31 H 0.0941 0.9939 0.9342 0.067 Uiso 1 1 calc R U . . .
C32 C 0.2979(5) 1.0887(3) 0.96026(17) 0.0375(11) Uani 1 1 d . . . . .
H32 H 0.2088 1.1083 0.9702 0.045 Uiso 1 1 calc R U . . .
C33 C 0.4171(5) 1.1336(3) 0.96942(17) 0.0378(11) Uani 1 1 d . . . . .
H33 H 0.4089 1.1836 0.9862 0.045 Uiso 1 1 calc R U . . .
C34 C 0.5481(5) 1.1082(2) 0.95502(16) 0.0337(10) Uani 1 1 d . . . . .
H34 H 0.6284 1.1409 0.9617 0.040 Uiso 1 1 calc R U . . .
C35 C 0.5640(5) 1.0352(2) 0.93087(16) 0.0294(10) Uani 1 1 d . . . . .
C36 C 0.7043(5) 1.0063(3) 0.91388(19) 0.0387(11) Uani 1 1 d . . . . .
H37 H 0.7050 1.0054 0.8752 0.058 Uiso 1 1 calc R U . . .
H36 H 0.7211 0.9528 0.9277 0.058 Uiso 1 1 calc R U . . .
H35 H 0.7788 1.0417 0.9277 0.058 Uiso 1 1 calc R U . . .
Ge3A Ge 0.0338(6) 0.7843(4) 0.9858(2) 0.041(2) Uani 0.0837(18) 1 d . . P B 2
Ge2A Ge 0.5676(10) 0.9835(6) 0.7344(5) 0.065(4) Uani 0.0627(18) 1 d . . P A 2

loop_
_atom_site_aniso_label
_atom_site_aniso_U_11
_atom_site_aniso_U_22
_atom_site_aniso_U_33
_atom_site_aniso_U_23
_atom_site_aniso_U_13
_atom_site_aniso_U_12
Ge2 0.0354(3) 0.0311(3) 0.0263(3) 0.0000(2) -0.0006(2) 0.0061(2)
Ge1 0.0311(3) 0.0292(3) 0.0254(2) -0.00092(19) 0.00400(18) -0.0021(2)
Ge3 0.0344(3) 0.0305(4) 0.0402(3) 0.0013(2) 0.0079(2) -0.0063(2)
Cl1 0.0356(6) 0.0373(7) 0.0685(8) 0.0172(6) -0.0112(6) -0.0117(5)
Cl2 0.0301(7) 0.0344(7) 0.1077(12) 0.0085(7) -0.0072(7) -0.0013(5)
Cl3 0.0395(6) 0.0360(6) 0.0356(6) 0.0112(5) 0.0083(5) 0.0062(5)
Cl4 0.0306(6) 0.0711(9) 0.0459(7) -0.0138(6) -0.0057(5) 0.0036(6)
Cl5 0.0503(8) 0.0853(10) 0.0319(6) -0.0191(7) 0.0043(6) -0.0038(7)
Cl6 0.0348(6) 0.0577(8) 0.0349(6) -0.0062(5) 0.0117(5) 0.0025(6)
N1 0.0236(19) 0.0222(18) 0.0265(18) 0.0012(15) 0.0069(16) 0.0022(15)
N2 0.0305(19) 0.0214(18) 0.0231(19) -0.0008(15) 0.0021(15) -0.0067(15)
N3 0.0222(18) 0.0208(18) 0.0276(19) 0.0004(14) 0.0019(16) 0.0021(14)
N4 0.034(2) 0.023(2) 0.0228(18) 0.0012(15) 0.0044(15) 0.0018(15)
C1 0.026(2) 0.024(2) 0.023(2) 0.0015(17) 0.0074(18) 0.0002(18)
C10 0.021(2) 0.022(2) 0.030(2) -0.0056(17) -0.0017(17) 0.0022(17)
C19 0.023(2) 0.025(2) 0.030(2) -0.0020(18) 0.0052(18) 0.0025(17)
C28 0.033(2) 0.040(3) 0.025(2) -0.006(2) -0.0005(19) 0.002(2)
C5 0.024(2) 0.046(3) 0.043(3) -0.009(2) 0.001(2) -0.003(2)
C6 0.024(2) 0.041(3) 0.039(3) -0.003(2) 0.005(2) -0.005(2)
C7 0.027(2) 0.026(2) 0.032(2) -0.0014(18) 0.0042(18) 0.0025(18)
C8 0.039(3) 0.061(3) 0.034(3) 0.004(2) 0.006(2) -0.015(2)
C9 0.033(2) 0.044(3) 0.029(2) -0.003(2) 0.0065(19) -0.006(2)
C2 0.027(2) 0.023(2) 0.025(2) -0.0058(19) 0.0018(18) -0.0040(18)
C11 0.028(2) 0.023(2) 0.023(2) 0.0029(17) -0.0040(17) -0.0084(18)
C12 0.029(2) 0.025(2) 0.028(2) 0.0010(18) -0.0019(18) -0.0110(18)
C13 0.040(3) 0.036(3) 0.026(2) 0.001(2) 0.003(2) -0.009(2)
C14 0.042(3) 0.045(3) 0.032(3) 0.012(2) -0.004(2) -0.005(2)
C15 0.031(2) 0.035(3) 0.042(3) 0.008(2) -0.006(2) 0.000(2)
C16 0.029(2) 0.028(2) 0.032(2) 0.0014(19) -0.0023(19) -0.0058(19)
C17 0.033(3) 0.042(3) 0.039(3) -0.001(2) 0.006(2) -0.003(2)
C18 0.046(3) 0.032(3) 0.034(3) 0.000(2) 0.003(2) 0.002(2)
C3 0.024(2) 0.020(2) 0.023(2) -0.0007(17) -0.0014(18) 0.0002(17)
C20 0.022(2) 0.022(2) 0.031(2) 0.0035(17) 0.0081(18) 0.0055(17)
C21 0.030(2) 0.034(2) 0.030(2) 0.0013(19) 0.0047(19) 0.0052(19)
C22 0.036(3) 0.049(3) 0.031(3) 0.002(2) 0.004(2) 0.007(2)
C23 0.040(3) 0.050(3) 0.040(3) 0.020(2) 0.018(2) 0.009(2)
C24 0.025(2) 0.035(3) 0.051(3) 0.008(2) 0.006(2) 0.000(2)
C25 0.024(2) 0.028(2) 0.036(2) 0.0061(19) 0.0041(19) 0.0047(18)
C26 0.026(2) 0.047(3) 0.046(3) 0.003(2) -0.002(2) -0.004(2)
C27 0.036(3) 0.060(3) 0.035(3) -0.008(2) 0.001(2) -0.002(2)
C4 0.031(2) 0.032(3) 0.021(2) 0.0048(19) 0.0047(18) 0.0001(19)
C29 0.045(3) 0.020(2) 0.018(2) 0.0021(17) 0.0033(18) 0.0050(19)
C30 0.041(3) 0.031(2) 0.024(2) 0.0082(18) 0.0013(19) 0.007(2)
C31 0.040(3) 0.041(3) 0.054(3) 0.006(2) 0.003(2) 0.006(2)
C32 0.048(3) 0.031(3) 0.035(3) 0.006(2) 0.010(2) 0.013(2)
C33 0.057(3) 0.026(2) 0.031(2) -0.0028(19) 0.009(2) 0.010(2)
C34 0.050(3) 0.022(2) 0.029(2) 0.0007(18) 0.000(2) -0.001(2)
C35 0.041(3) 0.026(2) 0.021(2) 0.0035(18) 0.0012(19) 0.005(2)
C36 0.041(3) 0.031(3) 0.045(3) -0.002(2) 0.006(2) -0.005(2)
Ge3A 0.034(4) 0.047(5) 0.042(4) -0.018(3) 0.007(3) -0.002(3)
Ge2A 0.036(6) 0.057(7) 0.102(9) -0.004(6) 0.023(5) 0.004(4)

loop_
_atom_type_symbol
_atom_type_description
_atom_type_scat_dispersion_real
_atom_type_scat_dispersion_imag
_atom_type_scat_source
C C 0.0033 0.0016 'International Tables Vol C Tables 4.2.6.8 and 6.1.1.4'
H H 0.0000 0.0000 'International Tables Vol C Tables 4.2.6.8 and 6.1.1.4'
N N 0.0061 0.0033 'International Tables Vol C Tables 4.2.6.8 and 6.1.1.4'
Cl Cl 0.1484 0.1585 'International Tables Vol C Tables 4.2.6.8 and 6.1.1.4'
Ge Ge 0.1547 1.8001 'International Tables Vol C Tables 4.2.6.8 and 6.1.1.4'

loop_
_geom_angle_atom_site_label_1
_geom_angle_atom_site_label_2
_geom_angle_atom_site_label_3
_geom_angle
_geom_angle_site_symmetry_1
_geom_angle_site_symmetry_3
Cl2 Ge2 Cl1 95.17(5) . .
Cl2 Ge2 Cl3 95.75(5) . .
Cl1 Ge2 Cl3 95.73(5) . .
C1 Ge1 C2 111.51(15) . .
C1 Ge1 C3 108.29(15) . .
C2 Ge1 C3 116.73(16) . .
C1 Ge1 C4 112.16(16) . .
C2 Ge1 C4 104.10(15) . .
C3 Ge1 C4 103.78(16) . .
Cl5 Ge3 Cl4 96.48(5) . .
Cl5 Ge3 Cl6 94.39(5) . .
Cl4 Ge3 Cl6 97.42(5) . .
C1 N1 C10 178.5(4) . .
C2 N2 C11 177.4(4) . .
C3 N3 C20 174.9(4) . .
C4 N4 C29 178.2(4) . .
N1 C1 Ge1 177.3(4) . .
C7 C10 C19 124.2(4) . .
C7 C10 N1 118.6(4) . .
C19 C10 N1 117.2(4) . .
C28 C19 C10 116.0(4) . .
C28 C19 C9 122.4(4) . .
C10 C19 C9 121.5(4) . .
C5 C28 C19 121.5(4) . .
C5 C28 H6 119.3 . .
C19 C28 H6 119.3 . .
C6 C5 C28 120.7(4) . .
C6 C5 H5 119.6 . .
C28 C5 H5 119.6 . .
C5 C6 C7 120.9(4) . .
C5 C6 H4 119.6 . .
C7 C6 H4 119.6 . .
C6 C7 C10 116.7(4) . .
C6 C7 C8 120.4(4) . .
C10 C7 C8 122.9(4) . .
C7 C8 H1 109.5 . .
C7 C8 H3 109.5 . .
H1 C8 H3 109.5 . .
C7 C8 H2 109.5 . .
H1 C8 H2 109.5 . .
H3 C8 H2 109.5 . .
C19 C9 H9 109.5 . .
C19 C9 H7 109.5 . .
H9 C9 H7 109.5 . .
C19 C9 H8 109.5 . .
H9 C9 H8 109.5 . .
H7 C9 H8 109.5 . .
N2 C2 Ge1 176.7(3) . .
C16 C11 C12 124.3(4) . .
C16 C11 N2 117.4(4) . .
C12 C11 N2 118.3(4) . .
C13 C12 C11 116.8(4) . .
C13 C12 C18 120.9(4) . .
C11 C12 C18 122.3(4) . .
C14 C13 C12 120.9(4) . .
C14 C13 H10 119.5 . .
C12 C13 H10 119.5 . .
C15 C14 C13 120.9(4) . .
C15 C14 H11 119.6 . .
C13 C14 H11 119.6 . .
C14 C15 C16 121.2(4) . .
C14 C15 H12 119.4 . .
C16 C15 H12 119.4 . .
C11 C16 C15 115.9(4) . .
C11 C16 C17 121.7(4) . .
C15 C16 C17 122.4(4) . .
C16 C17 H13 109.5 . .
C16 C17 H15 109.5 . .
H13 C17 H15 109.5 . .
C16 C17 H14 109.5 . .
H13 C17 H14 109.5 . .
H15 C17 H14 109.5 . .
C12 C18 H16 109.5 . .
C12 C18 H18 109.5 . .
H16 C18 H18 109.5 . .
C12 C18 H17 109.5 . .
H16 C18 H17 109.5 . .
H18 C18 H17 109.5 . .
N3 C3 Ge1 170.3(3) . .
C25 C20 C21 124.3(4) . .
C25 C20 N3 118.9(4) . .
C21 C20 N3 116.8(4) . .
C22 C21 C20 116.3(4) . .
C22 C21 C27 122.5(4) . .
C20 C21 C27 121.2(4) . .
C21 C22 C23 120.9(4) . .
C21 C22 H24 119.6 . .
C23 C22 H24 119.6 . .
C24 C23 C22 121.1(4) . .
C24 C23 H19 119.4 . .
C22 C23 H19 119.4 . .
C23 C24 C25 120.9(4) . .
C23 C24 H23 119.6 . .
C25 C24 H23 119.6 . .
C24 C25 C20 116.6(4) . .
C24 C25 C26 122.1(4) . .
C20 C25 C26 121.3(4) . .
C25 C26 H20 109.5 . .
C25 C26 H21 109.5 . .
H20 C26 H21 109.5 . .
C25 C26 H22 109.5 . .
H20 C26 H22 109.5 . .
H21 C26 H22 109.5 . .
C21 C27 H26 109.5 . .
C21 C27 H27 109.5 . .
H26 C27 H27 109.5 . .
C21 C27 H25 109.5 . .
H26 C27 H25 109.5 . .
H27 C27 H25 109.5 . .
N4 C4 Ge1 178.1(4) . .
C35 C29 C30 125.2(4) . .
C35 C29 N4 117.3(4) . .
C30 C29 N4 117.5(4) . .
C32 C30 C29 115.8(4) . .
C32 C30 C31 121.7(4) . .
C29 C30 C31 122.5(4) . .
C30 C31 H29 109.5 . .
C30 C31 H30 109.5 . .
H29 C31 H30 109.5 . .
C30 C31 H31 109.5 . .
H29 C31 H31 109.5 . .
H30 C31 H31 109.5 . .
C33 C32 C30 120.5(4) . .
C33 C32 H32 119.7 . .
C30 C32 H32 119.7 . .
C32 C33 C34 121.8(4) . .
C32 C33 H33 119.1 . .
C34 C33 H33 119.1 . .
C33 C34 C35 120.6(4) . .
C33 C34 H34 119.7 . .
C35 C34 H34 119.7 . .
C34 C35 C29 116.1(4) . .
C34 C35 C36 122.0(4) . .
C29 C35 C36 121.9(4) . .
C35 C36 H37 109.5 . .
C35 C36 H36 109.5 . .
H37 C36 H36 109.5 . .
C35 C36 H35 109.5 . .
H37 C36 H35 109.5 . .
H36 C36 H35 109.5 . .
Cl5 Ge3A Cl4 139.0(4) . .
Cl5 Ge3A Cl6 124.5(4) . .
Cl4 Ge3A Cl6 95.0(2) . .
Cl2 Ge2A Cl3 140.8(7) . .
Cl2 Ge2A Cl1 125.6(7) . .
Cl3 Ge2A Cl1 93.4(4) . .

loop_
_geom_bond_atom_site_label_1
_geom_bond_atom_site_label_2
_geom_bond_distance
_geom_bond_site_symmetry_2
Ge2 Cl2 2.2386(14) .
Ge2 Cl1 2.2894(13) .
Ge2 Cl3 2.3076(12) .
Ge1 C1 2.033(4) .
Ge1 C2 2.044(4) .
Ge1 C3 2.044(4) .
Ge1 C4 2.065(5) .
Ge3 Cl5 2.2574(14) .
Ge3 Cl4 2.2833(14) .
Ge3 Cl6 2.2909(12) .
Cl1 Ge2A 2.416(10) .
Cl2 Ge2A 1.298(10) .
Cl3 Ge2A 2.265(11) .
Cl4 Ge3A 2.265(6) .
Cl5 Ge3A 1.334(6) .
Cl6 Ge3A 2.395(6) .
N1 C1 1.138(5) .
N1 C10 1.409(5) .
N2 C2 1.142(5) .
N2 C11 1.408(5) .
N3 C3 1.138(5) .
N3 C20 1.407(5) .
N4 C4 1.142(5) .
N4 C29 1.411(5) .
C10 C7 1.391(6) .
C10 C19 1.398(6) .
C19 C28 1.380(6) .
C19 C9 1.500(6) .
C28 C5 1.378(6) .
C28 H6 0.9500 .
C5 C6 1.371(6) .
C5 H5 0.9500 .
C6 C7 1.384(6) .
C6 H4 0.9500 .
C7 C8 1.498(6) .
C8 H1 0.9800 .
C8 H3 0.9800 .
C8 H2 0.9800 .
C9 H9 0.9800 .
C9 H7 0.9800 .
C9 H8 0.9800 .
C11 C16 1.396(6) .
C11 C12 1.397(6) .
C12 C13 1.384(6) .
C12 C18 1.504(6) .
C13 C14 1.380(6) .
C13 H10 0.9500 .
C14 C15 1.375(7) .
C14 H11 0.9500 .
C15 C16 1.399(6) .
C15 H12 0.9500 .
C16 C17 1.497(6) .
C17 H13 0.9800 .
C17 H15 0.9800 .
C17 H14 0.9800 .
C18 H16 0.9800 .
C18 H18 0.9800 .
C18 H17 0.9800 .
C20 C25 1.389(6) .
C20 C21 1.402(6) .
C21 C22 1.377(6) .
C21 C27 1.492(6) .
C22 C23 1.387(7) .
C22 H24 0.9500 .
C23 C24 1.368(7) .
C23 H19 0.9500 .
C24 C25 1.387(6) .
C24 H23 0.9500 .
C25 C26 1.501(6) .
C26 H20 0.9800 .
C26 H21 0.9800 .
C26 H22 0.9800 .
C27 H26 0.9800 .
C27 H27 0.9800 .
C27 H25 0.9800 .
C29 C35 1.393(6) .
C29 C30 1.395(6) .
C30 C32 1.395(6) .
C30 C31 1.494(7) .
C31 H29 0.9800 .
C31 H30 0.9800 .
C31 H31 0.9800 .
C32 C33 1.374(7) .
C32 H32 0.9500 .
C33 C34 1.377(6) .
C33 H33 0.9500 .
C34 C35 1.388(6) .
C34 H34 0.9500 .
C35 C36 1.496(6) .
C36 H37 0.9800 .
C36 H36 0.9800 .
C36 H35 0.9800 .

loop_
_geom_torsion_atom_site_label_1
_geom_torsion_atom_site_label_2
_geom_torsion_atom_site_label_3
_geom_torsion_atom_site_label_4
_geom_torsion
_geom_torsion_site_symmetry_1
_geom_torsion_site_symmetry_2
_geom_torsion_site_symmetry_3
_geom_torsion_site_symmetry_4
C7 C10 C19 C28 1.1(6) . . . .
N1 C10 C19 C28 178.9(4) . . . .
C7 C10 C19 C9 -176.5(4) . . . .
N1 C10 C19 C9 1.3(6) . . . .
C10 C19 C28 C5 -0.8(6) . . . .
C9 C19 C28 C5 176.8(4) . . . .
C19 C28 C5 C6 -0.2(7) . . . .
C28 C5 C6 C7 1.0(7) . . . .
C5 C6 C7 C10 -0.8(6) . . . .
C5 C6 C7 C8 -179.5(4) . . . .
C19 C10 C7 C6 -0.3(6) . . . .
N1 C10 C7 C6 -178.1(4) . . . .
C19 C10 C7 C8 178.4(4) . . . .
N1 C10 C7 C8 0.6(6) . . . .
C16 C11 C12 C13 0.5(6) . . . .
N2 C11 C12 C13 -179.1(3) . . . .
C16 C11 C12 C18 -178.2(4) . . . .
N2 C11 C12 C18 2.3(6) . . . .
C11 C12 C13 C14 -0.1(6) . . . .
C18 C12 C13 C14 178.6(4) . . . .
C12 C13 C14 C15 -0.1(7) . . . .
C13 C14 C15 C16 0.1(7) . . . .
C12 C11 C16 C15 -0.6(6) . . . .
N2 C11 C16 C15 179.0(4) . . . .
C12 C11 C16 C17 178.9(4) . . . .
N2 C11 C16 C17 -1.5(6) . . . .
C14 C15 C16 C11 0.3(6) . . . .
C14 C15 C16 C17 -179.2(4) . . . .
C25 C20 C21 C22 -0.1(6) . . . .
N3 C20 C21 C22 177.1(4) . . . .
C25 C20 C21 C27 -179.6(4) . . . .
N3 C20 C21 C27 -2.4(6) . . . .
C20 C21 C22 C23 -0.5(6) . . . .
C27 C21 C22 C23 178.9(4) . . . .
C21 C22 C23 C24 0.7(7) . . . .
C22 C23 C24 C25 -0.2(7) . . . .
C23 C24 C25 C20 -0.4(6) . . . .
C23 C24 C25 C26 -179.2(4) . . . .
C21 C20 C25 C24 0.6(6) . . . .
N3 C20 C25 C24 -176.6(4) . . . .
C21 C20 C25 C26 179.4(4) . . . .
N3 C20 C25 C26 2.3(6) . . . .
C35 C29 C30 C32 -0.6(6) . . . .
N4 C29 C30 C32 178.6(3) . . . .
C35 C29 C30 C31 -178.8(4) . . . .
N4 C29 C30 C31 0.4(6) . . . .
C29 C30 C32 C33 -0.4(6) . . . .
C31 C30 C32 C33 177.8(4) . . . .
C30 C32 C33 C34 1.0(7) . . . .
C32 C33 C34 C35 -0.5(7) . . . .
C33 C34 C35 C29 -0.4(6) . . . .
C33 C34 C35 C36 179.0(4) . . . .
C30 C29 C35 C34 1.0(6) . . . .
N4 C29 C35 C34 -178.2(3) . . . .
C30 C29 C35 C36 -178.4(4) . . . .
N4 C29 C35 C36 2.4(6) . . . .
